data_7120399
loop_
_publ_author_name
'Fukazawa, Aiko'
'Usuba, Junichi'
'Adler, Ra\'ul A.'
'Yamaguchi, Shigehiro'

_publ_section_title
;
 Synthesis of seminaphtho-phospha-fluorescein dyes based on the
 consecutive arylation of aryldichlorophosphines
;
_journal_name_full 'Chem. Commun.'
_journal_paper_doi 10.1039/C7CC04323F
_journal_year 2017
_chemical_formula_moiety 'C31 H23 O3 P'
_chemical_formula_sum 'C31 H23 O3 P'
_chemical_formula_weight 474.46
_chemical_name_common SNAPF-Me2
_chemical_name_systematic
;
?
;
_space_group_crystal_system monoclinic
_space_group_IT_number 14
_space_group_name_Hall '-P 2yn'
_space_group_name_H-M_alt 'P 1 21/n 1'
_symmetry_space_group_name_Hall '-P 2yn'
_symmetry_space_group_name_H-M 'P 1 21/n 1'
_atom_sites_solution_hydrogens geom
_audit_creation_method SHELXL-2013
_audit_update_record
;
2017-06-01 deposited with the CCDC.
2017-07-07 downloaded from the CCDC.
;
_cell_angle_alpha 90
_cell_angle_beta 105.392(4)
_cell_angle_gamma 90
_cell_formula_units_Z 4
_cell_length_a 9.7350(7)
_cell_length_b 15.9966(9)
_cell_length_c 15.9748(15)
_cell_measurement_reflns_used 5722
_cell_measurement_temperature 123(2)
_cell_measurement_theta_max 27.6
_cell_measurement_theta_min 3.1
_cell_volume 2398.5(3)
_computing_structure_refinement 'SHELXL-2013 (Sheldrick, 2013)'
_diffrn_ambient_temperature 123(2)
_diffrn_measured_fraction_theta_full 0.997
_diffrn_measured_fraction_theta_max 0.998
_diffrn_measurement_device_type
;
Rigaku Single Crystal X-ray diffractometer equipped with 
FR-X generator, Varimax optics, and PILATUS 200K photon 
counting detector
;
_diffrn_radiation_type MoK\a
_diffrn_radiation_wavelength 0.71075
_diffrn_reflns_av_R_equivalents 0.0259
_diffrn_reflns_av_unetI/netI 0.0137
_diffrn_reflns_Laue_measured_fraction_full 0.997
_diffrn_reflns_Laue_measured_fraction_max 0.998
_diffrn_reflns_limit_h_max 12
_diffrn_reflns_limit_h_min -12
_diffrn_reflns_limit_k_max 17
_diffrn_reflns_limit_k_min -20
_diffrn_reflns_limit_l_max 18
_diffrn_reflns_limit_l_min -20
_diffrn_reflns_number 31735
_diffrn_reflns_point_group_measured_fraction_full 0.997
_diffrn_reflns_point_group_measured_fraction_max 0.998
_diffrn_reflns_theta_full 25.242
_diffrn_reflns_theta_max 27.499
_diffrn_reflns_theta_min 3.099
_exptl_absorpt_coefficient_mu 0.146
_exptl_absorpt_correction_T_max 1.000
_exptl_absorpt_correction_T_min 0.879
_exptl_absorpt_correction_type multi-scan
_exptl_absorpt_process_details 'Jacobson, R. (1998) Private communication'
_exptl_crystal_colour red
_exptl_crystal_density_diffrn 1.314
_exptl_crystal_description block
_exptl_crystal_F_000 992
_exptl_crystal_size_max 0.100
_exptl_crystal_size_mid 0.050
_exptl_crystal_size_min 0.030
_refine_diff_density_max 0.412
_refine_diff_density_min -0.315
_refine_diff_density_rms 0.045
_refine_ls_extinction_method none
_refine_ls_goodness_of_fit_ref 1.040
_refine_ls_hydrogen_treatment none
_refine_ls_matrix_type full
_refine_ls_number_parameters 319
_refine_ls_number_reflns 5501
_refine_ls_number_restraints 0
_refine_ls_restrained_S_all 1.040
_refine_ls_R_factor_all 0.0411
_refine_ls_R_factor_gt 0.0348
_refine_ls_shift/su_max 0.000
_refine_ls_shift/su_mean 0.000
_refine_ls_structure_factor_coef Fsqd
_refine_ls_weighting_details 'w=1/[\s^2^(Fo^2^)+(0.0431P)^2^+1.3772P] where P=(Fo^2^+2Fc^2^)/3'
_refine_ls_weighting_scheme calc
_refine_ls_wR_factor_gt 0.0884
_refine_ls_wR_factor_ref 0.0937
_reflns_Friedel_coverage 0.000
_reflns_number_gt 4837
_reflns_number_total 5501
_reflns_threshold_expression 'I > 2\s(I)'
_cod_data_source_file c7cc04323f2.cif
_cod_data_source_block SNAPFMe2
_cod_database_code 7120399
_shelx_space_group_comment
;
The symmetry employed for this shelxl refinement is uniquely defined
by the following loop, which should always be used as a source of
symmetry information in preference to the above space-group names.
They are only intended as comments.
;
_shelx_estimated_absorpt_t_min 0.986
_shelx_estimated_absorpt_t_max 0.996
_shelxl_version_number 2013-4

loop_
_space_group_symop_operation_xyz
'x, y, z'
'-x+1/2, y+1/2, -z+1/2'
'-x, -y, -z'
'x-1/2, -y-1/2, z-1/2'

loop_
_atom_site_label
_atom_site_type_symbol
_atom_site_fract_x
_atom_site_fract_y
_atom_site_fract_z
_atom_site_U_iso_or_equiv
_atom_site_adp_type
_atom_site_occupancy
_atom_site_site_symmetry_order
_atom_site_calc_flag
_atom_site_refinement_flags_posn
_atom_site_refinement_flags_adp
P1 P 0.84773(3) 0.15500(2) 0.65660(2) 0.01472(8) Uani 1 1 d . .
C1 C 0.66985(14) 0.28535(8) 0.65863(9) 0.0213(3) Uani 1 1 d . .
H1 H 0.7314 0.3144 0.6314 0.026 Uiso 1 1 calc R U
C2 C 0.55285(14) 0.33107(8) 0.68019(10) 0.0247(3) Uani 1 1 d . .
C3 C 0.47214(14) 0.28459(8) 0.72984(10) 0.0243(3) Uani 1 1 d . .
H2 H 0.4013 0.3128 0.7501 0.029 Uiso 1 1 calc R U
C4 C 0.49548(14) 0.20271(8) 0.74772(9) 0.0211(3) Uani 1 1 d . .
H3 H 0.4418 0.1752 0.7813 0.025 Uiso 1 1 calc R U
C5 C 0.60025(13) 0.06862(8) 0.72081(8) 0.0167(2) Uani 1 1 d . .
C6 C 0.64954(13) -0.06862(8) 0.66356(8) 0.0180(2) Uani 1 1 d . .
H4 H 0.5752 -0.0911 0.6850 0.022 Uiso 1 1 calc R U
C7 C 0.67173(14) -0.20449(8) 0.59340(9) 0.0222(3) Uani 1 1 d . .
H5 H 0.5933 -0.2264 0.6112 0.027 Uiso 1 1 calc R U
C8 C 0.73772(15) -0.25293(8) 0.54501(9) 0.0232(3) Uani 1 1 d . .
H6 H 0.7022 -0.3073 0.5275 0.028 Uiso 1 1 calc R U
C9 C 0.85876(14) -0.22268(8) 0.52077(8) 0.0201(3) Uani 1 1 d . .
C10 C 0.90969(13) -0.14315(8) 0.54434(8) 0.0179(2) Uani 1 1 d . .
H7 H 0.9925 -0.1237 0.5296 0.021 Uiso 1 1 calc R U
C11 C 0.87585(13) -0.00507(7) 0.60682(8) 0.0161(2) Uani 1 1 d . .
H8 H 0.9545 0.0169 0.5893 0.019 Uiso 1 1 calc R U
C12 C 0.69234(13) 0.20281(8) 0.67665(8) 0.0166(2) Uani 1 1 d . .
C13 C 0.59998(13) 0.15490(8) 0.71742(8) 0.0166(2) Uani 1 1 d . .
C14 C 0.68544(13) 0.01507(8) 0.67887(8) 0.0158(2) Uani 1 1 d . .
C15 C 0.80091(13) 0.04655(7) 0.64739(8) 0.0154(2) Uani 1 1 d . .
C16 C 0.71959(13) -0.12151(8) 0.61730(8) 0.0176(2) Uani 1 1 d . .
C17 C 0.83848(13) -0.09079(8) 0.59036(8) 0.0163(2) Uani 1 1 d . .
C18 C 0.98746(13) 0.16860(8) 0.75509(8) 0.0179(2) Uani 1 1 d . .
C19 C 1.00689(16) 0.11123(9) 0.82302(10) 0.0269(3) Uani 1 1 d . .
H9 H 0.9503 0.0621 0.8163 0.032 Uiso 1 1 calc R U
C20 C 1.10945(18) 0.12625(11) 0.90067(11) 0.0378(4) Uani 1 1 d . .
H10 H 1.1217 0.0877 0.9473 0.045 Uiso 1 1 calc R U
C21 C 1.19385(17) 0.19739(12) 0.91009(11) 0.0382(4) Uani 1 1 d . .
H11 H 1.2640 0.2072 0.9631 0.046 Uiso 1 1 calc R U
C22 C 1.17614(16) 0.25433(11) 0.84223(10) 0.0344(4) Uani 1 1 d . .
H12 H 1.2346 0.3028 0.8490 0.041 Uiso 1 1 calc R U
C23 C 1.07313(15) 0.24053(9) 0.76460(9) 0.0263(3) Uani 1 1 d . .
H13 H 1.0607 0.2795 0.7183 0.032 Uiso 1 1 calc R U
O1 O 0.88678(10) 0.19072(6) 0.57952(6) 0.0208(2) Uani 1 1 d . .
O2 O 0.52688(12) 0.40489(6) 0.65831(9) 0.0378(3) Uani 1 1 d . .
O3 O 0.91679(11) -0.27504(6) 0.47320(7) 0.0272(2) Uani 1 1 d . .
H14 H 0.9766 -0.2489 0.4538 0.041 Uiso 1 1 calc R U
C24 C 0.50108(13) 0.02453(7) 0.76387(8) 0.0164(2) Uani 1 1 d . .
C25 C 0.55304(14) -0.00238(8) 0.85048(8) 0.0183(2) Uani 1 1 d . .
C26 C 0.46100(15) -0.04483(8) 0.88932(9) 0.0234(3) Uani 1 1 d . .
H15 H 0.4955 -0.0647 0.9472 0.028 Uiso 1 1 calc R U
C27 C 0.31998(15) -0.05853(9) 0.84490(9) 0.0256(3) Uani 1 1 d . .
H16 H 0.2583 -0.0869 0.8725 0.031 Uiso 1 1 calc R U
C28 C 0.26905(15) -0.03069(9) 0.76002(9) 0.0250(3) Uani 1 1 d . .
H17 H 0.1719 -0.0394 0.7302 0.030 Uiso 1 1 calc R U
C29 C 0.35890(14) 0.00997(8) 0.71795(9) 0.0213(3) Uani 1 1 d . .
C30 C 0.70478(15) 0.01480(9) 0.90096(9) 0.0248(3) Uani 1 1 d . .
H18 H 0.7143 0.0068 0.9631 0.037 Uiso 1 1 calc R U
H19 H 0.7298 0.0725 0.8906 0.037 Uiso 1 1 calc R U
H20 H 0.7688 -0.0238 0.8820 0.037 Uiso 1 1 calc R U
C31 C 0.30133(17) 0.03834(12) 0.62521(10) 0.0368(4) Uani 1 1 d . .
H21 H 0.2165 0.0056 0.5974 0.055 Uiso 1 1 calc R U
H22 H 0.3741 0.0302 0.5937 0.055 Uiso 1 1 calc R U
H23 H 0.2761 0.0977 0.6242 0.055 Uiso 1 1 calc R U

loop_
_atom_site_aniso_label
_atom_site_aniso_U_11
_atom_site_aniso_U_22
_atom_site_aniso_U_33
_atom_site_aniso_U_23
_atom_site_aniso_U_13
_atom_site_aniso_U_12
P1 0.01605(15) 0.01202(15) 0.01767(16) -0.00066(11) 0.00727(11) -0.00012(11)
C1 0.0210(6) 0.0166(6) 0.0290(7) 0.0019(5) 0.0111(5) 0.0005(5)
C2 0.0226(6) 0.0159(6) 0.0377(8) 0.0013(5) 0.0115(6) 0.0023(5)
C3 0.0227(6) 0.0194(6) 0.0347(7) 0.0005(5) 0.0144(6) 0.0042(5)
C4 0.0215(6) 0.0197(6) 0.0253(6) 0.0012(5) 0.0119(5) 0.0023(5)
C5 0.0169(5) 0.0178(6) 0.0162(6) 0.0011(4) 0.0057(4) 0.0007(4)
C6 0.0201(6) 0.0168(6) 0.0194(6) 0.0013(5) 0.0091(5) -0.0010(5)
C7 0.0265(7) 0.0165(6) 0.0273(7) 0.0002(5) 0.0137(5) -0.0037(5)
C8 0.0316(7) 0.0133(6) 0.0282(7) -0.0020(5) 0.0142(6) -0.0038(5)
C9 0.0277(6) 0.0151(6) 0.0202(6) -0.0003(5) 0.0111(5) 0.0023(5)
C10 0.0210(6) 0.0150(6) 0.0193(6) 0.0011(5) 0.0085(5) 0.0000(5)
C11 0.0164(5) 0.0156(6) 0.0170(6) 0.0001(4) 0.0057(4) -0.0009(4)
C12 0.0169(5) 0.0156(6) 0.0183(6) -0.0008(4) 0.0063(4) 0.0013(4)
C13 0.0171(5) 0.0165(6) 0.0172(6) 0.0006(4) 0.0061(4) 0.0013(4)
C14 0.0172(5) 0.0159(6) 0.0149(5) 0.0007(4) 0.0055(4) 0.0009(4)
C15 0.0170(5) 0.0129(5) 0.0164(5) 0.0000(4) 0.0047(4) -0.0006(4)
C16 0.0219(6) 0.0146(6) 0.0180(6) 0.0009(4) 0.0080(5) -0.0001(5)
C17 0.0192(6) 0.0147(6) 0.0152(5) 0.0005(4) 0.0051(4) 0.0009(4)
C18 0.0159(5) 0.0173(6) 0.0214(6) -0.0039(5) 0.0066(5) 0.0007(4)
C19 0.0282(7) 0.0183(6) 0.0295(7) 0.0004(5) -0.0004(6) 0.0020(5)
C20 0.0399(9) 0.0331(8) 0.0309(8) 0.0025(6) -0.0069(7) 0.0067(7)
C21 0.0263(7) 0.0488(10) 0.0330(8) -0.0130(7) -0.0033(6) -0.0009(7)
C22 0.0258(7) 0.0423(9) 0.0371(8) -0.0159(7) 0.0121(6) -0.0147(6)
C23 0.0268(7) 0.0275(7) 0.0284(7) -0.0061(6) 0.0136(6) -0.0094(6)
O1 0.0248(5) 0.0186(4) 0.0229(5) 0.0015(4) 0.0129(4) -0.0004(4)
O2 0.0340(6) 0.0171(5) 0.0697(8) 0.0102(5) 0.0269(6) 0.0069(4)
O3 0.0372(6) 0.0155(4) 0.0370(6) -0.0064(4) 0.0239(5) -0.0030(4)
C24 0.0197(6) 0.0127(5) 0.0194(6) 0.0006(4) 0.0097(5) 0.0019(4)
C25 0.0238(6) 0.0133(5) 0.0191(6) 0.0000(4) 0.0079(5) 0.0032(5)
C26 0.0349(7) 0.0184(6) 0.0197(6) 0.0020(5) 0.0119(5) 0.0005(5)
C27 0.0312(7) 0.0211(6) 0.0304(7) 0.0018(5) 0.0186(6) -0.0039(5)
C28 0.0205(6) 0.0235(7) 0.0321(7) 0.0016(6) 0.0091(5) -0.0025(5)
C29 0.0209(6) 0.0210(6) 0.0229(6) 0.0035(5) 0.0072(5) 0.0009(5)
C30 0.0269(7) 0.0247(7) 0.0211(6) 0.0019(5) 0.0033(5) 0.0019(5)
C31 0.0263(7) 0.0501(10) 0.0294(8) 0.0145(7) -0.0011(6) -0.0073(7)

loop_
_atom_type_symbol
_atom_type_description
_atom_type_scat_dispersion_real
_atom_type_scat_dispersion_imag
_atom_type_scat_source
C C 0.0033 0.0016 'International Tables Vol C Tables 4.2.6.8 and 6.1.1.4'
H H 0.0000 0.0000 'International Tables Vol C Tables 4.2.6.8 and 6.1.1.4'
O O 0.0106 0.0060 'International Tables Vol C Tables 4.2.6.8 and 6.1.1.4'
P P 0.1023 0.0942 'International Tables Vol C Tables 4.2.6.8 and 6.1.1.4'

loop_
_geom_angle_atom_site_label_1
_geom_angle_atom_site_label_2
_geom_angle_atom_site_label_3
_geom_angle
O1 P1 C15 114.68(6)
O1 P1 C12 113.20(6)
C15 P1 C12 102.65(6)
O1 P1 C18 112.05(6)
C15 P1 C18 107.83(6)
C12 P1 C18 105.62(6)
C12 C1 C2 121.75(12)
O2 C2 C3 122.69(12)
O2 C2 C1 121.42(13)
C3 C2 C1 115.88(11)
C4 C3 C2 121.72(12)
C3 C4 C13 122.30(12)
C13 C5 C14 124.00(11)
C13 C5 C24 119.50(11)
C14 C5 C24 116.34(10)
C14 C6 C16 122.39(11)
C8 C7 C16 120.63(12)
C7 C8 C9 120.60(12)
O3 C9 C10 123.43(12)
O3 C9 C8 116.31(11)
C10 C9 C8 120.25(12)
C9 C10 C17 119.88(12)
C15 C11 C17 121.61(11)
C1 C12 C13 121.45(11)
C1 C12 P1 118.18(10)
C13 C12 P1 120.21(9)
C5 C13 C4 120.44(11)
C5 C13 C12 123.17(11)
C4 C13 C12 116.13(11)
C6 C14 C15 117.34(11)
C6 C14 C5 119.70(11)
C15 C14 C5 122.85(11)
C11 C15 C14 121.12(11)
C11 C15 P1 117.78(9)
C14 C15 P1 121.07(9)
C6 C16 C7 121.96(11)
C6 C16 C17 119.67(11)
C7 C16 C17 118.32(11)
C10 C17 C11 122.03(11)
C10 C17 C16 120.20(11)
C11 C17 C16 117.66(11)
C19 C18 C23 120.02(12)
C19 C18 P1 121.03(10)
C23 C18 P1 118.87(10)
C20 C19 C18 119.80(14)
C21 C20 C19 120.14(15)
C20 C21 C22 120.33(14)
C23 C22 C21 120.14(14)
C22 C23 C18 119.56(14)
C29 C24 C25 120.67(11)
C29 C24 C5 120.22(11)
C25 C24 C5 119.11(11)
C26 C25 C24 118.70(12)
C26 C25 C30 120.30(12)
C24 C25 C30 120.99(11)
C27 C26 C25 121.03(12)
C26 C27 C28 119.89(12)
C27 C28 C29 120.83(13)
C28 C29 C24 118.83(12)
C28 C29 C31 119.73(13)
C24 C29 C31 121.43(12)

loop_
_geom_bond_atom_site_label_1
_geom_bond_atom_site_label_2
_geom_bond_distance
P1 O1 1.4953(9)
P1 C15 1.7898(12)
P1 C12 1.7980(12)
P1 C18 1.7992(13)
C1 C12 1.3567(17)
C1 C2 1.4694(18)
C2 O2 1.2385(17)
C2 C3 1.4594(19)
C3 C4 1.3470(19)
C4 C13 1.4546(17)
C5 C13 1.3812(17)
C5 C14 1.4716(16)
C5 C24 1.5017(16)
C6 C14 1.3887(17)
C6 C16 1.4123(17)
C7 C8 1.3690(18)
C7 C16 1.4249(17)
C8 C9 1.4194(18)
C9 O3 1.3513(15)
C9 C10 1.3809(17)
C10 C17 1.4118(17)
C11 C15 1.3730(16)
C11 C17 1.4250(17)
C12 C13 1.4598(17)
C14 C15 1.4388(16)
C16 C17 1.4251(17)
C18 C19 1.3952(19)
C18 C23 1.4055(18)
C19 C20 1.391(2)
C20 C21 1.388(2)
C21 C22 1.391(3)
C22 C23 1.390(2)
C24 C29 1.4033(18)
C24 C25 1.4085(17)
C25 C26 1.3944(18)
C25 C30 1.5085(18)
C26 C27 1.385(2)
C27 C28 1.388(2)
C28 C29 1.3971(18)
C29 C31 1.5079(19)

loop_
_geom_torsion_atom_site_label_1
_geom_torsion_atom_site_label_2
_geom_torsion_atom_site_label_3
_geom_torsion_atom_site_label_4
_geom_torsion
C12 C1 C2 O2 -175.00(14)
C12 C1 C2 C3 6.0(2)
O2 C2 C3 C4 175.24(15)
C1 C2 C3 C4 -5.8(2)
C2 C3 C4 C13 -1.3(2)
C16 C7 C8 C9 2.6(2)
C7 C8 C9 O3 179.85(13)
C7 C8 C9 C10 -1.3(2)
O3 C9 C10 C17 176.76(12)
C8 C9 C10 C17 -1.98(19)
C2 C1 C12 C13 0.8(2)
C2 C1 C12 P1 -174.49(10)
O1 P1 C12 C1 -34.13(12)
C15 P1 C12 C1 -158.31(11)
C18 P1 C12 C1 88.82(11)
O1 P1 C12 C13 150.48(9)
C15 P1 C12 C13 26.30(11)
C18 P1 C12 C13 -86.56(11)
C14 C5 C13 C4 169.50(11)
C24 C5 C13 C4 -5.85(18)
C14 C5 C13 C12 -4.44(19)
C24 C5 C13 C12 -179.79(11)
C3 C4 C13 C5 -166.20(13)
C3 C4 C13 C12 8.15(19)
C1 C12 C13 C5 166.33(13)
P1 C12 C13 C5 -18.44(17)
C1 C12 C13 C4 -7.85(18)
P1 C12 C13 C4 167.38(9)
C16 C6 C14 C15 -1.51(18)
C16 C6 C14 C5 174.69(11)
C13 C5 C14 C6 -161.15(12)
C24 C5 C14 C6 14.34(17)
C13 C5 C14 C15 14.84(19)
C24 C5 C14 C15 -169.67(11)
C17 C11 C15 C14 3.09(18)
C17 C11 C15 P1 -174.88(9)
C6 C14 C15 C11 -2.43(18)
C5 C14 C15 C11 -178.51(11)
C6 C14 C15 P1 175.47(9)
C5 C14 C15 P1 -0.61(16)
O1 P1 C15 C11 37.64(12)
C12 P1 C15 C11 160.83(10)
C18 P1 C15 C11 -87.94(11)
O1 P1 C15 C14 -140.33(10)
C12 P1 C15 C14 -17.14(11)
C18 P1 C15 C14 94.09(10)
C14 C6 C16 C7 -172.75(12)
C14 C6 C16 C17 4.77(19)
C8 C7 C16 C6 176.89(13)
C8 C7 C16 C17 -0.7(2)
C9 C10 C17 C11 -172.10(12)
C9 C10 C17 C16 3.93(19)
C15 C11 C17 C10 176.32(12)
C15 C11 C17 C16 0.19(18)
C6 C16 C17 C10 179.78(11)
C7 C16 C17 C10 -2.61(18)
C6 C16 C17 C11 -4.01(18)
C7 C16 C17 C11 173.60(11)
O1 P1 C18 C19 -149.85(11)
C15 P1 C18 C19 -22.73(13)
C12 P1 C18 C19 86.47(12)
O1 P1 C18 C23 33.30(12)
C15 P1 C18 C23 160.42(10)
C12 P1 C18 C23 -90.38(11)
C23 C18 C19 C20 1.2(2)
P1 C18 C19 C20 -175.63(12)
C18 C19 C20 C21 -1.1(2)
C19 C20 C21 C22 0.3(3)
C20 C21 C22 C23 0.3(3)
C21 C22 C23 C18 -0.2(2)
C19 C18 C23 C22 -0.6(2)
P1 C18 C23 C22 176.33(11)
C13 C5 C24 C29 82.83(16)
C14 C5 C24 C29 -92.88(14)
C13 C5 C24 C25 -97.62(14)
C14 C5 C24 C25 86.68(14)
C29 C24 C25 C26 0.89(18)
C5 C24 C25 C26 -178.66(11)
C29 C24 C25 C30 -178.56(12)
C5 C24 C25 C30 1.89(17)
C24 C25 C26 C27 -1.75(19)
C30 C25 C26 C27 177.70(12)
C25 C26 C27 C28 0.8(2)
C26 C27 C28 C29 1.1(2)
C27 C28 C29 C24 -1.9(2)
C27 C28 C29 C31 179.01(14)
C25 C24 C29 C28 0.89(19)
C5 C24 C29 C28 -179.56(12)
C25 C24 C29 C31 179.98(13)
C5 C24 C29 C31 -0.5(2)
